data_4130758
loop_
_publ_author_name
'Meng, Lingkui'
'Fujikawa, Takao'
'Kuwayama, Motonobu'
'Segawa, Yasutomo'
'Itami, Kenichiro'

_publ_section_title
;
 Thiophene-Fused \p-Systems from Diarylacetylenes and Elemental Sulfur.
;
_journal_issue 32
_journal_name_full 'Journal of the American Chemical Society'
_journal_page_first 10351
_journal_page_last 10355
_journal_paper_doi 10.1021/jacs.6b06486
_journal_volume 138
_journal_year 2016
_chemical_formula_sum 'C46 H44 S2'
_chemical_formula_weight 660.93
_space_group_crystal_system triclinic
_space_group_IT_number 2
_space_group_name_Hall '-P 1'
_space_group_name_H-M_alt 'P -1'
_symmetry_cell_setting triclinic
_symmetry_space_group_name_H-M 'P -1'
_atom_sites_solution_hydrogens geom
_audit_creation_method SHELXL-2014/7
_cell_angle_alpha 70.261(4)
_cell_angle_beta 80.257(5)
_cell_angle_gamma 89.482(5)
_cell_formula_units_Z 4
_cell_length_a 7.6703(6)
_cell_length_b 21.0804(8)
_cell_length_c 22.2882(9)
_cell_measurement_reflns_used 6923
_cell_measurement_temperature 123(2)
_cell_measurement_theta_max 27.2040
_cell_measurement_theta_min 2.5320
_cell_volume 3338.7(3)
_computing_cell_refinement 'CrysAlisPro 1.171.38.41 (Rigaku OD, 2015)'
_computing_data_collection 'CrysAlisPro 1.171.38.41 (Rigaku OD, 2015)'
_computing_data_reduction 'CrysAlisPro 1.171.38.41 (Rigaku OD, 2015)'
_computing_molecular_graphics 'Yadokari-XG 2009 (Wakita Nemoto et al., 2009)'
_computing_publication_material 'Yadokari-XG 2009 (Wakita,Nemoto et al., 2009)'
_computing_structure_refinement 'SHELXL-2014/7 (Sheldrick, 2014)'
_computing_structure_solution SIR-97
_diffrn_ambient_temperature 123(2)
_diffrn_measured_fraction_theta_full 0.994
_diffrn_measured_fraction_theta_max 0.994
_diffrn_measurement_device_type 'dtrek-CrysAlisPro-abstract goniometer imported rigaku-d*trek images'
_diffrn_measurement_method '\w scans'
_diffrn_radiation_monochromator graphite
_diffrn_radiation_type MoK\a
_diffrn_radiation_wavelength 0.71073
_diffrn_reflns_av_R_equivalents 0.0760
_diffrn_reflns_av_unetI/netI 0.1010
_diffrn_reflns_Laue_measured_fraction_full 0.994
_diffrn_reflns_Laue_measured_fraction_max 0.994
_diffrn_reflns_limit_h_max 9
_diffrn_reflns_limit_h_min -9
_diffrn_reflns_limit_k_max 25
_diffrn_reflns_limit_k_min -25
_diffrn_reflns_limit_l_max 26
_diffrn_reflns_limit_l_min -26
_diffrn_reflns_number 40920
_diffrn_reflns_point_group_measured_fraction_full 0.994
_diffrn_reflns_point_group_measured_fraction_max 0.994
_diffrn_reflns_theta_full 24.999
_diffrn_reflns_theta_max 24.999
_diffrn_reflns_theta_min 1.888
_diffrn_source 'fine-focus sealed X-ray tube'
_exptl_absorpt_coefficient_mu 0.194
_exptl_absorpt_correction_T_max 1.00000
_exptl_absorpt_correction_T_min 0.89348
_exptl_absorpt_correction_type multi-scan
_exptl_absorpt_process_details
;
CrysAlisPro 1.171.38.41 (Rigaku Oxford Diffraction, 2015)
Empirical absorption correction using spherical harmonics,
 implemented in SCALE3 ABSPACK scaling algorithm.
;
_exptl_crystal_colour Colorless
_exptl_crystal_density_diffrn 1.315
_exptl_crystal_description Block
_exptl_crystal_F_000 1408
_exptl_crystal_size_max 0.02
_exptl_crystal_size_mid 0.02
_exptl_crystal_size_min 0.02
_refine_diff_density_max 2.363
_refine_diff_density_min -0.384
_refine_diff_density_rms 0.155
_refine_ls_extinction_method none
_refine_ls_goodness_of_fit_ref 1.037
_refine_ls_matrix_type full
_refine_ls_number_parameters 869
_refine_ls_number_reflns 11682
_refine_ls_number_restraints 12
_refine_ls_restrained_S_all 1.039
_refine_ls_R_factor_all 0.1680
_refine_ls_R_factor_gt 0.0998
_refine_ls_shift/su_max 0.000
_refine_ls_shift/su_mean 0.000
_refine_ls_structure_factor_coef Fsqd
_refine_ls_weighting_details 'w=1/[\s^2^(Fo^2^)+(0.1779P)^2^+2.8905P] where P=(Fo^2^+2Fc^2^)/3'
_refine_ls_weighting_scheme calc
_refine_ls_wR_factor_gt 0.2443
_refine_ls_wR_factor_ref 0.3032
_reflns_Friedel_coverage 0.000
_reflns_number_gt 6486
_reflns_number_total 11682
_reflns_threshold_expression 'I > 2\s(I)'
_cod_data_source_file ja6b06486_si_005.cif
_cod_data_source_block 2m
_cod_database_code 4130758
_shelx_shelxl_version_number 2014/7
_shelx_space_group_comment
;
The symmetry employed for this shelxl refinement is uniquely defined
by the following loop, which should always be used as a source of
symmetry information in preference to the above space-group names.
They are only intended as comments.
;
_shelx_estimated_absorpt_t_min 0.996
_shelx_estimated_absorpt_t_max 0.996

loop_
_space_group_symop_operation_xyz
'x, y, z'
'-x, -y, -z'

loop_
_atom_site_label
_atom_site_type_symbol
_atom_site_fract_x
_atom_site_fract_y
_atom_site_fract_z
_atom_site_U_iso_or_equiv
_atom_site_adp_type
_atom_site_occupancy
_atom_site_site_symmetry_order
_atom_site_calc_flag
_atom_site_refinement_flags_posn
_atom_site_refinement_flags_adp
C1 C 0.8678(6) 0.3285(2) 0.1513(2) 0.0129(11) Uani 1 1 d . U
S1 S 0.83111(19) 0.35201(6) 0.07153(6) 0.0217(4) Uani 1 1 d . .
C2 C 0.8029(7) 0.4353(2) 0.0635(2) 0.0209(12) Uani 1 1 d . .
C3 C 0.8236(7) 0.4462(3) 0.1179(2) 0.0206(12) Uani 1 1 d . .
H1 H 0.8146 0.4894 0.1226 0.025 Uiso 1 1 calc R U
C4 C 0.8601(7) 0.3874(2) 0.1678(2) 0.0175(12) Uani 1 1 d . .
C5 C 0.8868(7) 0.3835(3) 0.2306(3) 0.0187(12) Uani 1 1 d . .
C6 C 0.9001(7) 0.4411(3) 0.2475(3) 0.0240(13) Uani 1 1 d . .
H2 H 0.8881 0.4842 0.2168 0.029 Uiso 1 1 calc R U
C7 C 0.9299(7) 0.4366(3) 0.3075(3) 0.0282(14) Uani 1 1 d . .
H3 H 0.9382 0.4763 0.3181 0.034 Uiso 1 1 calc R U
C8 C 0.9479(7) 0.3748(3) 0.3522(3) 0.0209(12) Uani 1 1 d . .
H4 H 0.9690 0.3718 0.3938 0.025 Uiso 1 1 calc R U
C9 C 0.9355(7) 0.3171(3) 0.3370(3) 0.0206(12) Uani 1 1 d . .
H5 H 0.9496 0.2746 0.3684 0.025 Uiso 1 1 calc R U
C10 C 0.9024(7) 0.3195(2) 0.2761(2) 0.0165(11) Uani 1 1 d . .
C11 C 0.8927(6) 0.2601(2) 0.2579(2) 0.0164(11) Uani 1 1 d . .
C12 C 0.8758(7) 0.1916(3) 0.3048(3) 0.0195(12) Uani 1 1 d . .
S2 S 0.82897(19) 0.16715(7) 0.38856(6) 0.0231(4) Uani 1 1 d . .
C13 C 0.8133(7) 0.0832(2) 0.3969(3) 0.0210(12) Uani 1 1 d . .
C14 C 0.8400(7) 0.0751(3) 0.3396(3) 0.0232(13) Uani 1 1 d . .
H6 H 0.8354 0.0321 0.3349 0.028 Uiso 1 1 calc R U
C15 C 0.8757(7) 0.1357(3) 0.2862(3) 0.0211(12) Uani 1 1 d . .
C16 C 0.9140(7) 0.1426(3) 0.2193(3) 0.0223(13) Uani 1 1 d . .
C17 C 0.9380(8) 0.0867(3) 0.1993(3) 0.0292(14) Uani 1 1 d . .
H7 H 0.9228 0.0428 0.2309 0.035 Uiso 1 1 calc R U
C18 C 0.9822(8) 0.0936(3) 0.1362(3) 0.0310(14) Uani 1 1 d . .
H8 H 0.9955 0.0549 0.1235 0.037 Uiso 1 1 calc R U
C19 C 1.0080(8) 0.1575(3) 0.0901(3) 0.0297(14) Uani 1 1 d . .
H9 H 1.0443 0.1626 0.0457 0.036 Uiso 1 1 calc R U
C20 C 0.9818(7) 0.2131(3) 0.1080(3) 0.0255(13) Uani 1 1 d . .
H10 H 1.0001 0.2566 0.0756 0.031 Uiso 1 1 calc R U
C21 C 0.9280(7) 0.2075(2) 0.1733(2) 0.0199(12) Uani 1 1 d . .
C22 C 0.8982(7) 0.2660(2) 0.1930(2) 0.0188(12) Uani 1 1 d . .
C23 C 0.7624(7) 0.4838(3) 0.0035(2) 0.0230(13) Uani 1 1 d . .
C24 C 0.7486(8) 0.4668(3) -0.0494(3) 0.0315(15) Uani 1 1 d . .
H11 H 0.7637 0.4214 -0.0475 0.038 Uiso 1 1 calc R U
C25 C 0.7132(8) 0.5139(3) -0.1056(3) 0.0309(14) Uani 1 1 d . .
H12 H 0.7049 0.4999 -0.1413 0.037 Uiso 1 1 calc R U
C26 C 0.6895(7) 0.5800(2) -0.1119(3) 0.0197(12) Uani 1 1 d . .
C27 C 0.7055(8) 0.5974(3) -0.0586(3) 0.0313(15) Uani 1 1 d . .
H13 H 0.6885 0.6427 -0.0605 0.038 Uiso 1 1 calc R U
C28 C 0.7456(8) 0.5509(3) -0.0027(3) 0.0303(15) Uani 1 1 d . .
H14 H 0.7618 0.5653 0.0321 0.036 Uiso 1 1 calc R U
C29 C 0.6487(7) 0.6338(3) -0.1712(2) 0.0223(12) Uani 1 1 d . .
H15 H 0.7468 0.6688 -0.1869 0.027 Uiso 1 1 calc R U
H16 H 0.5405 0.6553 -0.1581 0.027 Uiso 1 1 calc R U
C30 C 0.6210(7) 0.6125(3) -0.2275(2) 0.0224(12) Uani 1 1 d . .
H17 H 0.7264 0.5896 -0.2407 0.027 Uiso 1 1 calc R U
H18 H 0.5176 0.5799 -0.2137 0.027 Uiso 1 1 calc R U
C31 C 0.5906(7) 0.6723(3) -0.2844(3) 0.0248(13) Uani 1 1 d . .
H19 H 0.6937 0.7049 -0.2971 0.030 Uiso 1 1 calc R U
H20 H 0.4853 0.6948 -0.2706 0.030 Uiso 1 1 calc R U
C32 C 0.5628(7) 0.6558(3) -0.3435(3) 0.0278(14) Uani 1 1 d . .
H21 H 0.6592 0.6276 -0.3540 0.033 Uiso 1 1 calc R U
H22 H 0.4495 0.6290 -0.3332 0.033 Uiso 1 1 calc R U
C33 C 0.5597(8) 0.7169(3) -0.4010(3) 0.0341(15) Uani 1 1 d . .
H23 H 0.6786 0.7403 -0.4146 0.041 Uiso 1 1 calc R U
H24 H 0.4751 0.7479 -0.3884 0.041 Uiso 1 1 calc R U
C34 C 0.5088(9) 0.7032(3) -0.4580(3) 0.0411(17) Uani 1 1 d . .
H25 H 0.5991 0.6768 -0.4740 0.062 Uiso 1 1 calc R U
H26 H 0.4998 0.7461 -0.4925 0.062 Uiso 1 1 calc R U
H27 H 0.3942 0.6778 -0.4445 0.062 Uiso 1 1 calc R U
C35 C 0.7740(7) 0.0316(2) 0.4621(3) 0.0224(13) Uani 1 1 d . .
C36 C 0.8104(8) 0.0437(3) 0.5161(3) 0.0271(13) Uani 1 1 d . .
H28 H 0.8596 0.0866 0.5117 0.033 Uiso 1 1 calc R U
C37 C 0.7758(7) -0.0061(3) 0.5765(3) 0.0269(13) Uani 1 1 d . .
H29 H 0.8022 0.0031 0.6130 0.032 Uiso 1 1 calc R U
C38 C 0.7042(7) -0.0686(3) 0.5849(3) 0.0247(13) Uani 1 1 d . .
C39 C 0.6649(7) -0.0800(3) 0.5314(3) 0.0266(13) Uani 1 1 d . .
H30 H 0.6131 -0.1226 0.5361 0.032 Uiso 1 1 calc R U
C40 C 0.6993(8) -0.0308(3) 0.4706(3) 0.0313(14) Uani 1 1 d . .
H31 H 0.6711 -0.0400 0.4344 0.038 Uiso 1 1 calc R U
C41 C 0.6696(8) -0.1252(3) 0.6493(3) 0.0304(14) Uani 1 1 d . .
H32 H 0.5677 -0.1539 0.6498 0.036 Uiso 1 1 calc R U
H33 H 0.7740 -0.1533 0.6526 0.036 Uiso 1 1 calc R U
C42 C 0.6320(8) -0.1051(3) 0.7081(3) 0.0328(15) Uani 1 1 d . .
H34 H 0.5269 -0.0773 0.7058 0.039 Uiso 1 1 calc R U
H35 H 0.7339 -0.0771 0.7089 0.039 Uiso 1 1 calc R U
C43 C 0.5985(8) -0.1654(3) 0.7696(3) 0.0331(15) Uani 1 1 d . .
H36 H 0.5011 -0.1947 0.7675 0.040 Uiso 1 1 calc R U
H37 H 0.7061 -0.1918 0.7728 0.040 Uiso 1 1 calc R U
C44 C 0.5503(9) -0.1461(3) 0.8292(3) 0.0385(16) Uani 1 1 d . .
H38 H 0.4461 -0.1180 0.8249 0.046 Uiso 1 1 calc R U
H39 H 0.6500 -0.1184 0.8322 0.046 Uiso 1 1 calc R U
C45 C 0.5082(9) -0.2065(3) 0.8916(3) 0.0375(16) Uani 1 1 d . .
H40 H 0.4154 -0.2360 0.8870 0.045 Uiso 1 1 calc R U
H41 H 0.6157 -0.2327 0.8974 0.045 Uiso 1 1 calc R U
C46 C 0.4470(10) -0.1893(4) 0.9510(3) 0.054(2) Uani 1 1 d . .
H42 H 0.5413 -0.1628 0.9579 0.081 Uiso 1 1 calc R U
H43 H 0.4180 -0.2308 0.9884 0.081 Uiso 1 1 calc R U
H44 H 0.3416 -0.1627 0.9457 0.081 Uiso 1 1 calc R U
C47 C 0.3783(7) 0.3031(3) 0.6977(2) 0.0175(11) Uani 1 1 d . .
S3 S 0.33555(18) 0.32698(6) 0.61933(6) 0.0208(4) Uani 1 1 d . .
C48 C 0.3183(7) 0.4103(2) 0.6139(2) 0.0161(11) Uani 1 1 d . .
C49 C 0.3444(7) 0.4179(3) 0.6690(3) 0.0199(12) Uani 1 1 d . .
H45 H 0.3426 0.4606 0.6748 0.024 Uiso 1 1 calc R U
C50 C 0.3746(7) 0.3581(3) 0.7179(2) 0.0196(12) Uani 1 1 d . .
C51 C 0.3995(6) 0.3515(3) 0.7816(2) 0.0180(12) Uani 1 1 d . .
C52 C 0.4133(7) 0.4079(3) 0.8000(3) 0.0227(13) Uani 1 1 d . .
H46 H 0.4056 0.4516 0.7694 0.027 Uiso 1 1 calc R U
C53 C 0.4375(8) 0.4019(3) 0.8602(3) 0.0301(14) Uani 1 1 d . .
H47 H 0.4426 0.4408 0.8724 0.036 Uiso 1 1 calc R U
C54 C 0.4548(8) 0.3381(3) 0.9044(3) 0.0296(14) Uani 1 1 d . .
H48 H 0.4742 0.3334 0.9467 0.035 Uiso 1 1 calc R U
C55 C 0.4438(8) 0.2821(3) 0.8869(3) 0.0275(13) Uani 1 1 d . .
H49 H 0.4598 0.2390 0.9169 0.033 Uiso 1 1 calc R U
C56 C 0.4092(7) 0.2870(3) 0.8251(3) 0.0225(13) Uani 1 1 d . .
C57 C 0.3900(7) 0.2277(3) 0.8066(3) 0.0217(13) Uani 1 1 d . .
C58 C 0.3606(7) 0.1631(3) 0.8506(2) 0.0221(12) Uani 1 1 d . U
S4 S 0.3272(2) 0.13485(7) 0.93452(7) 0.0280(4) Uani 1 1 d . .
C59 C 0.2906(7) 0.0519(3) 0.9428(3) 0.0289(14) Uani 1 1 d . .
C60 C 0.3053(8) 0.0440(3) 0.8851(3) 0.0293(14) Uani 1 1 d . .
H50 H 0.2890 0.0015 0.8800 0.035 Uiso 1 1 calc R U
C61 C 0.3472(7) 0.1048(3) 0.8325(3) 0.0250(13) Uani 1 1 d . .
C62 C 0.3839(8) 0.1127(3) 0.7652(3) 0.0247(13) Uani 1 1 d . .
C63 C 0.4007(8) 0.0575(3) 0.7428(3) 0.0295(14) Uani 1 1 d . .
H51 H 0.3773 0.0130 0.7732 0.035 Uiso 1 1 calc R U
C64 C 0.4492(8) 0.0662(3) 0.6796(3) 0.0284(14) Uani 1 1 d . .
H52 H 0.4599 0.0281 0.6658 0.034 Uiso 1 1 calc R U
C65 C 0.4830(7) 0.1296(3) 0.6350(3) 0.0267(13) Uani 1 1 d . .
H53 H 0.5181 0.1352 0.5905 0.032 Uiso 1 1 calc R U
C66 C 0.4669(7) 0.1854(3) 0.6541(3) 0.0241(13) Uani 1 1 d . .
H54 H 0.4934 0.2292 0.6227 0.029 Uiso 1 1 calc R U
C67 C 0.4117(7) 0.1782(3) 0.7194(3) 0.0202(12) Uani 1 1 d . .
C68 C 0.3941(6) 0.2357(2) 0.7415(2) 0.0166(11) Uani 1 1 d . .
C69 C 0.2825(6) 0.4615(2) 0.5543(2) 0.0173(12) Uani 1 1 d . .
C70 C 0.2331(7) 0.4445(3) 0.5044(3) 0.0245(13) Uani 1 1 d . .
H55 H 0.2218 0.3983 0.5086 0.029 Uiso 1 1 calc R U
C71 C 0.2006(7) 0.4929(3) 0.4494(3) 0.0222(12) Uani 1 1 d . .
H56 H 0.1665 0.4795 0.4162 0.027 Uiso 1 1 calc R U
C72 C 0.2160(7) 0.5612(2) 0.4407(2) 0.0183(12) Uani 1 1 d . .
C73 C 0.2657(7) 0.5774(3) 0.4901(3) 0.0255(13) Uani 1 1 d . .
H57 H 0.2768 0.6236 0.4858 0.031 Uiso 1 1 calc R U
C74 C 0.2998(7) 0.5295(3) 0.5452(3) 0.0239(13) Uani 1 1 d . .
H58 H 0.3361 0.5432 0.5778 0.029 Uiso 1 1 calc R U
C75 C 0.1796(7) 0.6163(2) 0.3816(2) 0.0188(12) Uani 1 1 d . .
H59 H 0.2792 0.6506 0.3670 0.023 Uiso 1 1 calc R U
H60 H 0.0720 0.6382 0.3945 0.023 Uiso 1 1 calc R U
C76 C 0.1535(7) 0.5969(2) 0.3245(2) 0.0213(12) Uani 1 1 d . .
H61 H 0.0494 0.5648 0.3372 0.026 Uiso 1 1 calc R U
H62 H 0.2587 0.5740 0.3112 0.026 Uiso 1 1 calc R U
C77 C 0.1256(7) 0.6580(2) 0.2677(2) 0.0211(12) Uani 1 1 d . .
H63 H 0.0216 0.6811 0.2817 0.025 Uiso 1 1 calc R U
H64 H 0.2303 0.6899 0.2554 0.025 Uiso 1 1 calc R U
C78 C 0.0968(7) 0.6421(3) 0.2089(2) 0.0228(12) Uani 1 1 d . .
H65 H 0.2009 0.6193 0.1947 0.027 Uiso 1 1 calc R U
H66 H -0.0078 0.6103 0.2211 0.027 Uiso 1 1 calc R U
C79 C 0.0690(7) 0.7034(3) 0.1533(2) 0.0228(12) Uani 1 1 d . .
H67 H 0.1730 0.7353 0.1419 0.027 Uiso 1 1 calc R U
H68 H -0.0356 0.7258 0.1677 0.027 Uiso 1 1 calc R U
C80 C 0.0418(8) 0.6898(3) 0.0931(3) 0.0324(14) Uani 1 1 d . .
H69 H 0.1462 0.6690 0.0773 0.049 Uiso 1 1 calc R U
H70 H 0.0244 0.7324 0.0596 0.049 Uiso 1 1 calc R U
H71 H -0.0629 0.6592 0.1034 0.049 Uiso 1 1 calc R U
C81 C 0.2547(8) 0.0013(3) 1.0088(3) 0.0275(14) Uani 1 1 d . .
C82 C 0.3096(8) 0.0138(3) 1.0595(3) 0.0312(14) Uani 1 1 d . .
H72 H 0.3742 0.0548 1.0520 0.037 Uiso 1 1 calc R U
C83 C 0.2713(8) -0.0328(3) 1.1214(3) 0.0302(14) Uani 1 1 d . .
H73 H 0.3070 -0.0227 1.1561 0.036 Uiso 1 1 calc R U
C84 C 0.1828(8) -0.0935(3) 1.1338(3) 0.0267(13) Uani 1 1 d . .
C85 C 0.1335(8) -0.1060(3) 1.0827(3) 0.0325(15) Uani 1 1 d . .
H74 H 0.0739 -0.1480 1.0900 0.039 Uiso 1 1 calc R U
C86 C 0.1677(8) -0.0597(3) 1.0209(3) 0.0298(14) Uani 1 1 d . .
H75 H 0.1309 -0.0699 0.9864 0.036 Uiso 1 1 calc R U
C87 C 0.1401(8) -0.1447(3) 1.2022(3) 0.0298(14) Uani 1 1 d . .
H76 H 0.0359 -0.1735 1.2048 0.036 Uiso 1 1 calc R U
H77 H 0.2411 -0.1742 1.2096 0.036 Uiso 1 1 calc R U
C88 C 0.1023(8) -0.1164(3) 1.2562(3) 0.0269(13) Uani 1 1 d . .
H78 H 0.0066 -0.0845 1.2478 0.032 Uiso 1 1 calc R U
H79 H 0.2095 -0.0907 1.2563 0.032 Uiso 1 1 calc R U
C89 C 0.0476(8) -0.1698(3) 1.3227(3) 0.0259(13) Uani 1 1 d . .
H80 H -0.0590 -0.1959 1.3226 0.031 Uiso 1 1 calc R U
H81 H 0.1438 -0.2015 1.3315 0.031 Uiso 1 1 calc R U
C90 C 0.0079(8) -0.1405(3) 1.3765(3) 0.0323(15) Uani 1 1 d . .
H82 H 0.1187 -0.1194 1.3800 0.039 Uiso 1 1 calc R U
H83 H -0.0765 -0.1045 1.3645 0.039 Uiso 1 1 calc R U
C91 C -0.0680(9) -0.1905(3) 1.4412(3) 0.0398(16) Uani 1 1 d . .
H84 H -0.1071 -0.1659 1.4715 0.048 Uiso 1 1 calc R U
H85 H -0.1739 -0.2141 1.4370 0.048 Uiso 1 1 calc R U
C92 C 0.0576(11) -0.2415(3) 1.4692(3) 0.056(2) Uani 1 1 d . .
H86 H 0.0938 -0.2673 1.4404 0.084 Uiso 1 1 calc R U
H87 H -0.0003 -0.2722 1.5117 0.084 Uiso 1 1 calc R U
H88 H 0.1622 -0.2187 1.4742 0.084 Uiso 1 1 calc R U

loop_
_atom_site_aniso_label
_atom_site_aniso_U_11
_atom_site_aniso_U_22
_atom_site_aniso_U_33
_atom_site_aniso_U_23
_atom_site_aniso_U_13
_atom_site_aniso_U_12
C1 0.0114(17) 0.0190(18) 0.0123(18) -0.0092(14) -0.0051(14) 0.0054(14)
S1 0.0365(9) 0.0136(7) 0.0152(7) -0.0037(6) -0.0075(6) 0.0022(6)
C2 0.027(3) 0.014(3) 0.018(3) -0.002(2) -0.001(2) 0.002(2)
C3 0.021(3) 0.015(3) 0.022(3) -0.003(2) 0.000(2) 0.003(2)
C4 0.019(3) 0.013(3) 0.017(3) -0.002(2) 0.000(2) 0.003(2)
C5 0.018(3) 0.019(3) 0.022(3) -0.013(2) 0.000(2) 0.000(2)
C6 0.034(3) 0.014(3) 0.024(3) -0.005(2) -0.009(3) 0.004(2)
C7 0.034(3) 0.025(3) 0.032(4) -0.018(3) -0.005(3) 0.002(3)
C8 0.027(3) 0.026(3) 0.015(3) -0.012(2) -0.005(2) 0.000(2)
C9 0.020(3) 0.019(3) 0.020(3) -0.004(2) -0.002(2) -0.001(2)
C10 0.022(3) 0.016(3) 0.012(3) -0.007(2) 0.000(2) 0.000(2)
C11 0.017(3) 0.017(3) 0.014(3) -0.007(2) 0.002(2) 0.000(2)
C12 0.021(3) 0.020(3) 0.021(3) -0.008(2) -0.012(2) 0.011(2)
S2 0.0381(9) 0.0155(7) 0.0152(7) -0.0042(6) -0.0054(6) 0.0036(6)
C13 0.027(3) 0.012(3) 0.025(3) -0.005(2) -0.011(2) 0.007(2)
C14 0.030(3) 0.016(3) 0.023(3) -0.006(2) -0.006(3) 0.005(2)
C15 0.029(3) 0.021(3) 0.019(3) -0.012(2) -0.009(2) 0.009(2)
C16 0.032(3) 0.017(3) 0.019(3) -0.005(2) -0.011(3) 0.007(2)
C17 0.050(4) 0.015(3) 0.027(3) -0.011(3) -0.011(3) 0.011(3)
C18 0.053(4) 0.018(3) 0.027(3) -0.013(3) -0.009(3) 0.012(3)
C19 0.044(4) 0.030(3) 0.018(3) -0.012(3) -0.005(3) 0.006(3)
C20 0.033(3) 0.020(3) 0.022(3) -0.005(3) -0.004(3) 0.004(2)
C21 0.029(3) 0.013(3) 0.019(3) -0.007(2) -0.006(2) 0.002(2)
C22 0.024(3) 0.016(3) 0.014(3) -0.005(2) 0.004(2) -0.004(2)
C23 0.034(3) 0.014(3) 0.016(3) 0.000(2) -0.001(2) 0.003(2)
C24 0.054(4) 0.010(3) 0.034(4) -0.004(3) -0.024(3) -0.001(3)
C25 0.048(4) 0.023(3) 0.026(3) -0.009(3) -0.018(3) 0.002(3)
C26 0.015(3) 0.015(3) 0.023(3) -0.001(2) -0.001(2) 0.003(2)
C27 0.059(4) 0.008(3) 0.022(3) -0.004(2) 0.004(3) 0.008(3)
C28 0.054(4) 0.012(3) 0.017(3) 0.000(2) 0.004(3) 0.009(3)
C29 0.031(3) 0.013(3) 0.018(3) -0.001(2) -0.003(2) 0.003(2)
C30 0.024(3) 0.017(3) 0.021(3) -0.002(2) 0.001(2) 0.003(2)
C31 0.027(3) 0.026(3) 0.022(3) -0.010(3) 0.000(2) 0.003(2)
C32 0.027(3) 0.027(3) 0.034(4) -0.014(3) -0.009(3) 0.009(3)
C33 0.039(4) 0.035(4) 0.027(4) -0.007(3) -0.008(3) 0.006(3)
C34 0.063(5) 0.042(4) 0.021(3) -0.009(3) -0.018(3) 0.014(3)
C35 0.021(3) 0.010(3) 0.028(3) 0.001(2) 0.000(2) 0.004(2)
C36 0.042(4) 0.016(3) 0.021(3) -0.004(2) -0.005(3) 0.001(3)
C37 0.033(3) 0.015(3) 0.027(3) -0.004(3) 0.003(3) 0.002(2)
C38 0.032(3) 0.017(3) 0.018(3) -0.001(2) 0.004(2) 0.011(2)
C39 0.035(3) 0.013(3) 0.032(3) -0.005(3) -0.009(3) 0.001(2)
C40 0.046(4) 0.026(3) 0.025(3) -0.008(3) -0.013(3) 0.004(3)
C41 0.043(4) 0.017(3) 0.021(3) 0.002(2) 0.006(3) 0.002(3)
C42 0.044(4) 0.022(3) 0.030(4) -0.002(3) -0.014(3) -0.002(3)
C43 0.040(4) 0.023(3) 0.028(3) 0.005(3) -0.011(3) -0.008(3)
C44 0.052(4) 0.031(4) 0.039(4) -0.013(3) -0.024(3) 0.000(3)
C45 0.042(4) 0.033(4) 0.040(4) -0.014(3) -0.011(3) -0.004(3)
C46 0.069(5) 0.052(5) 0.054(5) -0.028(4) -0.026(4) 0.008(4)
C47 0.022(3) 0.018(3) 0.014(3) -0.008(2) -0.002(2) 0.001(2)
S3 0.0328(8) 0.0148(7) 0.0161(7) -0.0063(6) -0.0060(6) 0.0043(6)
C48 0.022(3) 0.008(3) 0.017(3) -0.004(2) -0.001(2) 0.003(2)
C49 0.023(3) 0.014(3) 0.024(3) -0.008(2) -0.002(2) 0.004(2)
C50 0.021(3) 0.022(3) 0.019(3) -0.010(2) -0.003(2) 0.000(2)
C51 0.016(3) 0.020(3) 0.020(3) -0.009(2) -0.004(2) 0.003(2)
C52 0.030(3) 0.022(3) 0.018(3) -0.010(2) -0.002(2) 0.001(2)
C53 0.041(4) 0.026(3) 0.031(4) -0.018(3) -0.007(3) 0.001(3)
C54 0.037(4) 0.035(4) 0.024(3) -0.017(3) -0.009(3) 0.003(3)
C55 0.039(4) 0.027(3) 0.017(3) -0.006(3) -0.009(3) 0.006(3)
C56 0.026(3) 0.021(3) 0.024(3) -0.012(3) -0.007(2) 0.004(2)
C57 0.026(3) 0.020(3) 0.023(3) -0.008(2) -0.017(2) 0.014(2)
C58 0.023(2) 0.029(2) 0.014(2) -0.0083(19) -0.0009(18) -0.0118(18)
S4 0.0442(10) 0.0217(8) 0.0169(8) -0.0043(6) -0.0070(7) 0.0051(6)
C59 0.030(3) 0.018(3) 0.028(4) 0.003(3) 0.001(3) 0.006(2)
C60 0.040(4) 0.023(3) 0.022(3) -0.003(3) -0.004(3) 0.000(3)
C61 0.036(3) 0.010(3) 0.027(3) 0.000(2) -0.013(3) 0.003(2)
C62 0.040(4) 0.019(3) 0.022(3) -0.012(3) -0.011(3) 0.005(2)
C63 0.041(4) 0.017(3) 0.027(3) -0.002(3) -0.007(3) 0.004(3)
C64 0.042(4) 0.021(3) 0.029(3) -0.016(3) -0.008(3) 0.003(3)
C65 0.036(3) 0.025(3) 0.026(3) -0.014(3) -0.014(3) 0.013(3)
C66 0.039(3) 0.019(3) 0.018(3) -0.009(2) -0.011(3) 0.014(2)
C67 0.021(3) 0.019(3) 0.026(3) -0.010(2) -0.013(2) 0.011(2)
C68 0.016(3) 0.018(3) 0.019(3) -0.008(2) -0.011(2) 0.011(2)
C69 0.020(3) 0.006(2) 0.021(3) -0.001(2) 0.001(2) 0.004(2)
C70 0.039(4) 0.013(3) 0.019(3) -0.003(2) -0.002(3) 0.006(2)
C71 0.032(3) 0.017(3) 0.018(3) -0.005(2) -0.007(2) 0.004(2)
C72 0.023(3) 0.012(3) 0.016(3) 0.000(2) -0.003(2) 0.001(2)
C73 0.037(4) 0.017(3) 0.022(3) -0.008(2) -0.001(3) 0.004(2)
C74 0.042(4) 0.017(3) 0.014(3) -0.005(2) -0.006(3) -0.001(2)
C75 0.020(3) 0.012(3) 0.020(3) 0.000(2) -0.002(2) 0.001(2)
C76 0.026(3) 0.013(3) 0.020(3) -0.002(2) -0.001(2) 0.003(2)
C77 0.026(3) 0.014(3) 0.019(3) -0.002(2) -0.003(2) 0.005(2)
C78 0.026(3) 0.022(3) 0.020(3) -0.008(2) -0.002(2) 0.008(2)
C79 0.025(3) 0.021(3) 0.020(3) -0.003(2) -0.006(2) 0.001(2)
C80 0.037(4) 0.033(4) 0.026(3) -0.008(3) -0.007(3) 0.005(3)
C81 0.038(4) 0.022(3) 0.017(3) 0.001(3) -0.005(3) 0.013(3)
C82 0.044(4) 0.017(3) 0.023(3) 0.000(3) 0.003(3) 0.001(3)
C83 0.046(4) 0.027(3) 0.018(3) -0.007(3) -0.010(3) 0.007(3)
C84 0.038(4) 0.013(3) 0.021(3) 0.004(2) -0.007(3) 0.007(2)
C85 0.045(4) 0.018(3) 0.030(4) -0.004(3) -0.004(3) 0.004(3)
C86 0.045(4) 0.016(3) 0.023(3) 0.001(3) -0.009(3) 0.009(3)
C87 0.050(4) 0.016(3) 0.021(3) 0.000(2) -0.015(3) 0.001(3)
C88 0.042(4) 0.015(3) 0.024(3) -0.003(2) -0.015(3) 0.004(2)
C89 0.030(3) 0.023(3) 0.026(3) -0.007(3) -0.011(3) -0.001(2)
C90 0.044(4) 0.033(4) 0.024(3) -0.013(3) -0.011(3) 0.010(3)
C91 0.054(4) 0.032(4) 0.035(4) -0.015(3) -0.004(3) 0.002(3)
C92 0.094(6) 0.038(4) 0.029(4) -0.006(3) -0.006(4) 0.022(4)

loop_
_atom_type_symbol
_atom_type_description
_atom_type_scat_dispersion_real
_atom_type_scat_dispersion_imag
_atom_type_scat_source
C C 0.0033 0.0016 'International Tables Vol C Tables 4.2.6.8 and 6.1.1.4'
H H 0.0000 0.0000 'International Tables Vol C Tables 4.2.6.8 and 6.1.1.4'
S S 0.1246 0.1234 'International Tables Vol C Tables 4.2.6.8 and 6.1.1.4'

loop_
_geom_angle_atom_site_label_1
_geom_angle_atom_site_label_2
_geom_angle_atom_site_label_3
_geom_angle
C22 C1 C4 123.7(5)
C22 C1 S1 129.6(4)
C4 C1 S1 106.8(4)
C2 S1 C1 94.4(2)
C3 C2 C23 128.3(5)
C3 C2 S1 110.6(4)
C23 C2 S1 121.1(4)
C2 C3 C4 113.8(5)
C2 C3 H1 123.1
C4 C3 H1 123.1
C1 C4 C3 114.3(5)
C1 C4 C5 119.3(4)
C3 C4 C5 126.4(5)
C6 C5 C10 119.8(5)
C6 C5 C4 122.0(5)
C10 C5 C4 118.3(4)
C7 C6 C5 121.2(5)
C7 C6 H2 119.4
C5 C6 H2 119.4
C6 C7 C8 120.0(5)
C6 C7 H3 120.0
C8 C7 H3 120.0
C7 C8 C9 120.2(5)
C7 C8 H4 119.9
C9 C8 H4 119.9
C8 C9 C10 121.5(5)
C8 C9 H5 119.3
C10 C9 H5 119.3
C5 C10 C9 117.3(4)
C5 C10 C11 119.6(4)
C9 C10 C11 123.0(5)
C22 C11 C10 120.7(4)
C22 C11 C12 116.4(4)
C10 C11 C12 122.9(4)
C15 C12 C11 122.1(5)
C15 C12 S2 109.8(4)
C11 C12 S2 127.8(4)
C13 S2 C12 92.1(3)
C14 C13 C35 129.1(5)
C14 C13 S2 111.1(4)
C35 C13 S2 119.8(4)
C13 C14 C15 114.5(5)
C13 C14 H6 122.7
C15 C14 H6 122.7
C12 C15 C14 112.5(5)
C12 C15 C16 120.4(5)
C14 C15 C16 127.1(5)
C17 C16 C21 119.9(5)
C17 C16 C15 121.7(5)
C21 C16 C15 118.4(5)
C18 C17 C16 121.6(5)
C18 C17 H7 119.2
C16 C17 H7 119.2
C17 C18 C19 119.5(5)
C17 C18 H8 120.3
C19 C18 H8 120.3
C20 C19 C18 120.4(5)
C20 C19 H9 119.8
C18 C19 H9 119.8
C19 C20 C21 121.5(5)
C19 C20 H10 119.3
C21 C20 H10 119.3
C16 C21 C20 117.0(5)
C16 C21 C22 120.8(5)
C20 C21 C22 122.2(5)
C1 C22 C11 116.7(4)
C1 C22 C21 123.3(5)
C11 C22 C21 120.0(5)
C24 C23 C28 116.8(5)
C24 C23 C2 122.9(5)
C28 C23 C2 120.2(5)
C23 C24 C25 121.5(5)
C23 C24 H11 119.2
C25 C24 H11 119.2
C26 C25 C24 122.5(5)
C26 C25 H12 118.7
C24 C25 H12 118.7
C25 C26 C27 116.0(5)
C25 C26 C29 125.4(5)
C27 C26 C29 118.6(5)
C26 C27 C28 121.8(5)
C26 C27 H13 119.1
C28 C27 H13 119.1
C23 C28 C27 121.2(5)
C23 C28 H14 119.4
C27 C28 H14 119.4
C26 C29 C30 117.5(4)
C26 C29 H15 107.9
C30 C29 H15 107.9
C26 C29 H16 107.9
C30 C29 H16 107.9
H15 C29 H16 107.2
C31 C30 C29 111.3(4)
C31 C30 H17 109.4
C29 C30 H17 109.4
C31 C30 H18 109.4
C29 C30 H18 109.4
H17 C30 H18 108.0
C30 C31 C32 114.9(5)
C30 C31 H19 108.5
C32 C31 H19 108.5
C30 C31 H20 108.5
C32 C31 H20 108.5
H19 C31 H20 107.5
C33 C32 C31 112.7(5)
C33 C32 H21 109.1
C31 C32 H21 109.1
C33 C32 H22 109.1
C31 C32 H22 109.1
H21 C32 H22 107.8
C32 C33 C34 114.4(5)
C32 C33 H23 108.7
C34 C33 H23 108.7
C32 C33 H24 108.7
C34 C33 H24 108.7
H23 C33 H24 107.6
C33 C34 H25 109.5
C33 C34 H26 109.5
H25 C34 H26 109.5
C33 C34 H27 109.5
H25 C34 H27 109.5
H26 C34 H27 109.5
C40 C35 C36 118.1(5)
C40 C35 C13 120.2(5)
C36 C35 C13 121.8(5)
C35 C36 C37 120.6(5)
C35 C36 H28 119.7
C37 C36 H28 119.7
C38 C37 C36 121.5(6)
C38 C37 H29 119.3
C36 C37 H29 119.3
C37 C38 C39 117.8(5)
C37 C38 C41 123.4(5)
C39 C38 C41 118.8(5)
C38 C39 C40 121.4(5)
C38 C39 H30 119.3
C40 C39 H30 119.3
C35 C40 C39 120.7(5)
C35 C40 H31 119.6
C39 C40 H31 119.6
C42 C41 C38 116.4(5)
C42 C41 H32 108.2
C38 C41 H32 108.2
C42 C41 H33 108.2
C38 C41 H33 108.2
H32 C41 H33 107.3
C41 C42 C43 111.9(5)
C41 C42 H34 109.2
C43 C42 H34 109.2
C41 C42 H35 109.2
C43 C42 H35 109.2
H34 C42 H35 107.9
C44 C43 C42 112.7(5)
C44 C43 H36 109.1
C42 C43 H36 109.1
C44 C43 H37 109.1
C42 C43 H37 109.1
H36 C43 H37 107.8
C43 C44 C45 113.4(5)
C43 C44 H38 108.9
C45 C44 H38 108.9
C43 C44 H39 108.9
C45 C44 H39 108.9
H38 C44 H39 107.7
C46 C45 C44 114.8(5)
C46 C45 H40 108.6
C44 C45 H40 108.6
C46 C45 H41 108.6
C44 C45 H41 108.6
H40 C45 H41 107.5
C45 C46 H42 109.5
C45 C46 H43 109.5
H42 C46 H43 109.5
C45 C46 H44 109.5
H42 C46 H44 109.5
H43 C46 H44 109.5
C50 C47 C68 121.6(5)
C50 C47 S3 110.1(4)
C68 C47 S3 127.9(4)
C48 S3 C47 92.3(2)
C49 C48 C69 129.1(5)
C49 C48 S3 110.3(4)
C69 C48 S3 120.6(4)
C48 C49 C50 115.1(5)
C48 C49 H45 122.4
C50 C49 H45 122.4
C47 C50 C49 112.2(5)
C47 C50 C51 121.1(5)
C49 C50 C51 126.7(5)
C56 C51 C52 120.8(5)
C56 C51 C50 118.0(5)
C52 C51 C50 121.2(5)
C53 C52 C51 121.4(5)
C53 C52 H46 119.3
C51 C52 H46 119.3
C52 C53 C54 119.4(5)
C52 C53 H47 120.3
C54 C53 H47 120.3
C55 C54 C53 120.0(5)
C55 C54 H48 120.0
C53 C54 H48 120.0
C54 C55 C56 121.5(5)
C54 C55 H49 119.2
C56 C55 H49 119.2
C51 C56 C55 116.8(5)
C51 C56 C57 121.0(5)
C55 C56 C57 122.2(5)
C58 C57 C68 117.0(5)
C58 C57 C56 123.4(5)
C68 C57 C56 119.6(5)
C57 C58 C61 123.5(5)
C57 C58 S4 130.0(4)
C61 C58 S4 106.5(4)
C59 S4 C58 94.4(3)
C60 C59 C81 130.2(5)
C60 C59 S4 111.3(4)
C81 C59 S4 118.5(5)
C59 C60 C61 113.3(5)
C59 C60 H50 123.3
C61 C60 H50 123.3
C60 C61 C58 114.4(5)
C60 C61 C62 127.0(5)
C58 C61 C62 118.5(5)
C67 C62 C63 118.5(5)
C67 C62 C61 118.7(5)
C63 C62 C61 122.8(5)
C64 C63 C62 121.6(5)
C64 C63 H51 119.2
C62 C63 H51 119.2
C63 C64 C65 120.2(5)
C63 C64 H52 119.9
C65 C64 H52 119.9
C64 C65 C66 120.6(5)
C64 C65 H53 119.7
C66 C65 H53 119.7
C65 C66 C67 120.6(5)
C65 C66 H54 119.7
C67 C66 H54 119.7
C66 C67 C62 118.3(5)
C66 C67 C68 122.3(5)
C62 C67 C68 119.2(5)
C57 C68 C47 117.2(4)
C57 C68 C67 121.1(5)
C47 C68 C67 121.8(4)
C74 C69 C70 116.9(5)
C74 C69 C48 120.9(5)
C70 C69 C48 122.2(4)
C71 C70 C69 121.3(5)
C71 C70 H55 119.4
C69 C70 H55 119.4
C70 C71 C72 121.6(5)
C70 C71 H56 119.2
C72 C71 H56 119.2
C73 C72 C71 116.6(5)
C73 C72 C75 119.6(5)
C71 C72 C75 123.7(5)
C74 C73 C72 122.3(5)
C74 C73 H57 118.8
C72 C73 H57 118.8
C73 C74 C69 121.3(5)
C73 C74 H58 119.4
C69 C74 H58 119.4
C72 C75 C76 117.6(4)
C72 C75 H59 107.9
C76 C75 H59 107.9
C72 C75 H60 107.9
C76 C75 H60 107.9
H59 C75 H60 107.2
C75 C76 C77 111.5(4)
C75 C76 H61 109.3
C77 C76 H61 109.3
C75 C76 H62 109.3
C77 C76 H62 109.3
H61 C76 H62 108.0
C78 C77 C76 114.3(4)
C78 C77 H63 108.7
C76 C77 H63 108.7
C78 C77 H64 108.7
C76 C77 H64 108.7
H63 C77 H64 107.6
C79 C78 C77 113.4(4)
C79 C78 H65 108.9
C77 C78 H65 108.9
C79 C78 H66 108.9
C77 C78 H66 108.9
H65 C78 H66 107.7
C78 C79 C80 115.2(5)
C78 C79 H67 108.5
C80 C79 H67 108.5
C78 C79 H68 108.5
C80 C79 H68 108.5
H67 C79 H68 107.5
C79 C80 H69 109.5
C79 C80 H70 109.5
H69 C80 H70 109.5
C79 C80 H71 109.5
H69 C80 H71 109.5
H70 C80 H71 109.5
C86 C81 C82 118.3(5)
C86 C81 C59 121.1(5)
C82 C81 C59 120.6(5)
C81 C82 C83 120.4(6)
C81 C82 H72 119.8
C83 C82 H72 119.8
C84 C83 C82 121.4(5)
C84 C83 H73 119.3
C82 C83 H73 119.3
C85 C84 C83 117.6(5)
C85 C84 C87 121.2(5)
C83 C84 C87 121.2(5)
C84 C85 C86 121.8(6)
C84 C85 H74 119.1
C86 C85 H74 119.1
C81 C86 C85 120.5(6)
C81 C86 H75 119.8
C85 C86 H75 119.8
C88 C87 C84 116.3(5)
C88 C87 H76 108.2
C84 C87 H76 108.2
C88 C87 H77 108.2
C84 C87 H77 108.2
H76 C87 H77 107.4
C87 C88 C89 113.7(4)
C87 C88 H78 108.8
C89 C88 H78 108.8
C87 C88 H79 108.8
C89 C88 H79 108.8
H78 C88 H79 107.7
C90 C89 C88 113.1(5)
C90 C89 H80 109.0
C88 C89 H80 109.0
C90 C89 H81 109.0
C88 C89 H81 109.0
H80 C89 H81 107.8
C91 C90 C89 114.6(5)
C91 C90 H82 108.6
C89 C90 H82 108.6
C91 C90 H83 108.6
C89 C90 H83 108.6
H82 C90 H83 107.6
C92 C91 C90 113.9(6)
C92 C91 H84 108.8
C90 C91 H84 108.8
C92 C91 H85 108.8
C90 C91 H85 108.8
H84 C91 H85 107.7
C91 C92 H86 109.5
C91 C92 H87 109.5
H86 C92 H87 109.5
C91 C92 H88 109.5
H86 C92 H88 109.5
H87 C92 H88 109.5

loop_
_geom_bond_atom_site_label_1
_geom_bond_atom_site_label_2
_geom_bond_distance
C1 C22 1.376(7)
C1 C4 1.406(7)
C1 S1 1.749(5)
S1 C2 1.718(5)
C2 C3 1.343(7)
C2 C23 1.463(7)
C3 C4 1.422(7)
C3 H1 0.9500
C4 C5 1.424(7)
C5 C6 1.396(7)
C5 C10 1.405(7)
C6 C7 1.365(7)
C6 H2 0.9500
C7 C8 1.370(7)
C7 H3 0.9500
C8 C9 1.377(7)
C8 H4 0.9500
C9 C10 1.408(7)
C9 H5 0.9500
C10 C11 1.448(7)
C11 C22 1.401(7)
C11 C12 1.460(7)
C12 C15 1.374(7)
C12 S2 1.735(5)
S2 C13 1.720(5)
C13 C14 1.326(7)
C13 C35 1.475(7)
C14 C15 1.411(7)
C14 H6 0.9500
C15 C16 1.428(7)
C16 C17 1.394(7)
C16 C21 1.396(7)
C17 C18 1.348(8)
C17 H7 0.9500
C18 C19 1.381(8)
C18 H8 0.9500
C19 C20 1.362(7)
C19 H9 0.9500
C20 C21 1.409(7)
C20 H10 0.9500
C21 C22 1.448(7)
C23 C24 1.362(7)
C23 C28 1.381(7)
C24 C25 1.378(7)
C24 H11 0.9500
C25 C26 1.366(7)
C25 H12 0.9500
C26 C27 1.379(8)
C26 C29 1.501(7)
C27 C28 1.382(8)
C27 H13 0.9500
C28 H14 0.9500
C29 C30 1.515(7)
C29 H15 0.9900
C29 H16 0.9900
C30 C31 1.506(7)
C30 H17 0.9900
C30 H18 0.9900
C31 C32 1.520(7)
C31 H19 0.9900
C31 H20 0.9900
C32 C33 1.482(8)
C32 H21 0.9900
C32 H22 0.9900
C33 C34 1.506(8)
C33 H23 0.9900
C33 H24 0.9900
C34 H25 0.9800
C34 H26 0.9800
C34 H27 0.9800
C35 C40 1.378(7)
C35 C36 1.383(8)
C36 C37 1.384(7)
C36 H28 0.9500
C37 C38 1.372(7)
C37 H29 0.9500
C38 C39 1.375(8)
C38 C41 1.508(7)
C39 C40 1.383(8)
C39 H30 0.9500
C40 H31 0.9500
C41 C42 1.492(8)
C41 H32 0.9900
C41 H33 0.9900
C42 C43 1.507(7)
C42 H34 0.9900
C42 H35 0.9900
C43 C44 1.506(8)
C43 H36 0.9900
C43 H37 0.9900
C44 C45 1.523(8)
C44 H38 0.9900
C44 H39 0.9900
C45 C46 1.489(9)
C45 H40 0.9900
C45 H41 0.9900
C46 H42 0.9800
C46 H43 0.9800
C46 H44 0.9800
C47 C50 1.376(7)
C47 C68 1.445(7)
C47 S3 1.736(5)
S3 C48 1.724(5)
C48 C49 1.338(7)
C48 C69 1.468(7)
C49 C50 1.407(7)
C49 H45 0.9500
C50 C51 1.426(7)
C51 C56 1.388(7)
C51 C52 1.392(7)
C52 C53 1.350(7)
C52 H46 0.9500
C53 C54 1.395(8)
C53 H47 0.9500
C54 C55 1.370(7)
C54 H48 0.9500
C55 C56 1.416(7)
C55 H49 0.9500
C56 C57 1.457(7)
C57 C58 1.378(7)
C57 C68 1.398(7)
C58 C61 1.426(7)
C58 S4 1.734(5)
S4 C59 1.716(6)
C59 C60 1.339(8)
C59 C81 1.477(8)
C60 C61 1.409(7)
C60 H50 0.9500
C61 C62 1.432(8)
C62 C67 1.404(7)
C62 C63 1.410(7)
C63 C64 1.345(8)
C63 H51 0.9500
C64 C65 1.364(8)
C64 H52 0.9500
C65 C66 1.378(7)
C65 H53 0.9500
C66 C67 1.401(7)
C66 H54 0.9500
C67 C68 1.453(7)
C69 C74 1.383(7)
C69 C70 1.388(7)
C70 C71 1.363(7)
C70 H55 0.9500
C71 C72 1.391(7)
C71 H56 0.9500
C72 C73 1.367(7)
C72 C75 1.500(7)
C73 C74 1.365(7)
C73 H57 0.9500
C74 H58 0.9500
C75 C76 1.505(7)
C75 H59 0.9900
C75 H60 0.9900
C76 C77 1.514(7)
C76 H61 0.9900
C76 H62 0.9900
C77 C78 1.508(7)
C77 H63 0.9900
C77 H64 0.9900
C78 C79 1.501(7)
C78 H65 0.9900
C78 H66 0.9900
C79 C80 1.509(7)
C79 H67 0.9900
C79 H68 0.9900
C80 H69 0.9800
C80 H70 0.9800
C80 H71 0.9800
C81 C86 1.374(8)
C81 C82 1.375(8)
C82 C83 1.380(8)
C82 H72 0.9500
C83 C84 1.373(8)
C83 H73 0.9500
C84 C85 1.364(8)
C84 C87 1.525(7)
C85 C86 1.376(8)
C85 H74 0.9500
C86 H75 0.9500
C87 C88 1.499(8)
C87 H76 0.9900
C87 H77 0.9900
C88 C89 1.520(7)
C88 H78 0.9900
C88 H79 0.9900
C89 C90 1.511(8)
C89 H80 0.9900
C89 H81 0.9900
C90 C91 1.493(8)
C90 H82 0.9900
C90 H83 0.9900
C91 C92 1.486(9)
C91 H84 0.9900
C91 H85 0.9900
C92 H86 0.9800
C92 H87 0.9800
C92 H88 0.9800

loop_
_geom_torsion_atom_site_label_1
_geom_torsion_atom_site_label_2
_geom_torsion_atom_site_label_3
_geom_torsion_atom_site_label_4
_geom_torsion
C22 C1 S1 C2 178.4(5)
C4 C1 S1 C2 -1.2(4)
C1 S1 C2 C3 1.3(4)
C1 S1 C2 C23 -178.8(4)
C23 C2 C3 C4 179.2(5)
S1 C2 C3 C4 -0.9(6)
C22 C1 C4 C3 -178.7(5)
S1 C1 C4 C3 0.9(5)
C22 C1 C4 C5 0.8(8)
S1 C1 C4 C5 -179.6(4)
C2 C3 C4 C1 0.0(7)
C2 C3 C4 C5 -179.5(5)
C1 C4 C5 C6 172.9(5)
C3 C4 C5 C6 -7.7(8)
C1 C4 C5 C10 -6.3(7)
C3 C4 C5 C10 173.2(5)
C10 C5 C6 C7 0.7(8)
C4 C5 C6 C7 -178.4(5)
C5 C6 C7 C8 0.2(8)
C6 C7 C8 C9 -0.2(8)
C7 C8 C9 C10 -0.7(8)
C6 C5 C10 C9 -1.5(7)
C4 C5 C10 C9 177.6(5)
C6 C5 C10 C11 -178.6(5)
C4 C5 C10 C11 0.6(7)
C8 C9 C10 C5 1.5(7)
C8 C9 C10 C11 178.5(5)
C5 C10 C11 C22 10.9(7)
C9 C10 C11 C22 -166.0(5)
C5 C10 C11 C12 -168.7(5)
C9 C10 C11 C12 14.4(8)
C22 C11 C12 C15 3.7(7)
C10 C11 C12 C15 -176.7(5)
C22 C11 C12 S2 -168.4(4)
C10 C11 C12 S2 11.2(7)
C15 C12 S2 C13 0.7(4)
C11 C12 S2 C13 173.6(5)
C12 S2 C13 C14 -0.7(4)
C12 S2 C13 C35 179.5(4)
C35 C13 C14 C15 -179.7(5)
S2 C13 C14 C15 0.5(6)
C11 C12 C15 C14 -174.0(5)
S2 C12 C15 C14 -0.6(6)
C11 C12 C15 C16 7.7(8)
S2 C12 C15 C16 -178.9(4)
C13 C14 C15 C12 0.1(7)
C13 C14 C15 C16 178.3(5)
C12 C15 C16 C17 171.4(5)
C14 C15 C16 C17 -6.6(9)
C12 C15 C16 C21 -8.4(8)
C14 C15 C16 C21 173.6(5)
C21 C16 C17 C18 2.9(9)
C15 C16 C17 C18 -176.9(5)
C16 C17 C18 C19 1.3(9)
C17 C18 C19 C20 -2.8(9)
C18 C19 C20 C21 0.0(9)
C17 C16 C21 C20 -5.4(8)
C15 C16 C21 C20 174.4(5)
C17 C16 C21 C22 178.1(5)
C15 C16 C21 C22 -2.2(8)
C19 C20 C21 C16 4.0(8)
C19 C20 C21 C22 -179.5(5)
C4 C1 C22 C11 10.4(7)
S1 C1 C22 C11 -169.3(4)
C4 C1 C22 C21 -172.0(5)
S1 C1 C22 C21 8.4(8)
C10 C11 C22 C1 -16.0(7)
C12 C11 C22 C1 163.6(4)
C10 C11 C22 C21 166.2(5)
C12 C11 C22 C21 -14.1(7)
C16 C21 C22 C1 -163.8(5)
C20 C21 C22 C1 19.8(8)
C16 C21 C22 C11 13.8(8)
C20 C21 C22 C11 -162.6(5)
C3 C2 C23 C24 178.4(6)
S1 C2 C23 C24 -1.5(8)
C3 C2 C23 C28 1.9(9)
S1 C2 C23 C28 -178.0(4)
C28 C23 C24 C25 -2.3(9)
C2 C23 C24 C25 -178.9(5)
C23 C24 C25 C26 -0.1(10)
C24 C25 C26 C27 0.8(9)
C24 C25 C26 C29 -179.3(6)
C25 C26 C27 C28 0.9(9)
C29 C26 C27 C28 -179.0(5)
C24 C23 C28 C27 4.0(9)
C2 C23 C28 C27 -179.3(5)
C26 C27 C28 C23 -3.4(9)
C25 C26 C29 C30 3.7(8)
C27 C26 C29 C30 -176.4(5)
C26 C29 C30 C31 -177.1(5)
C29 C30 C31 C32 179.6(5)
C30 C31 C32 C33 -171.6(5)
C31 C32 C33 C34 -172.4(5)
C14 C13 C35 C40 -23.2(9)
S2 C13 C35 C40 156.6(4)
C14 C13 C35 C36 156.7(6)
S2 C13 C35 C36 -23.5(7)
C40 C35 C36 C37 1.3(8)
C13 C35 C36 C37 -178.6(5)
C35 C36 C37 C38 -0.3(9)
C36 C37 C38 C39 -1.0(8)
C36 C37 C38 C41 178.0(5)
C37 C38 C39 C40 1.2(8)
C41 C38 C39 C40 -177.8(5)
C36 C35 C40 C39 -1.1(8)
C13 C35 C40 C39 178.8(5)
C38 C39 C40 C35 -0.1(9)
C37 C38 C41 C42 28.7(8)
C39 C38 C41 C42 -152.4(5)
C38 C41 C42 C43 179.7(5)
C41 C42 C43 C44 -176.8(5)
C42 C43 C44 C45 177.5(5)
C43 C44 C45 C46 -175.6(6)
C50 C47 S3 C48 1.3(4)
C68 C47 S3 C48 173.7(5)
C47 S3 C48 C49 0.1(4)
C47 S3 C48 C69 179.2(4)
C69 C48 C49 C50 179.6(5)
S3 C48 C49 C50 -1.5(6)
C68 C47 C50 C49 -175.2(5)
S3 C47 C50 C49 -2.3(6)
C68 C47 C50 C51 4.8(8)
S3 C47 C50 C51 177.7(4)
C48 C49 C50 C47 2.5(7)
C48 C49 C50 C51 -177.5(5)
C47 C50 C51 C56 -6.6(8)
C49 C50 C51 C56 173.4(5)
C47 C50 C51 C52 173.5(5)
C49 C50 C51 C52 -6.5(8)
C56 C51 C52 C53 0.3(8)
C50 C51 C52 C53 -179.8(5)
C51 C52 C53 C54 2.1(9)
C52 C53 C54 C55 -1.2(9)
C53 C54 C55 C56 -2.1(9)
C52 C51 C56 C55 -3.5(8)
C50 C51 C56 C55 176.6(5)
C52 C51 C56 C57 178.3(5)
C50 C51 C56 C57 -1.5(8)
C54 C55 C56 C51 4.4(8)
C54 C55 C56 C57 -177.4(5)
C51 C56 C57 C58 -165.7(5)
C55 C56 C57 C58 16.3(8)
C51 C56 C57 C68 11.7(8)
C55 C56 C57 C68 -166.3(5)
C68 C57 C58 C61 4.6(8)
C56 C57 C58 C61 -178.0(5)
C68 C57 C58 S4 -173.5(4)
C56 C57 C58 S4 4.0(8)
C57 C58 S4 C59 176.3(5)
C61 C58 S4 C59 -1.9(4)
C58 S4 C59 C60 1.1(5)
C58 S4 C59 C81 179.3(5)
C81 C59 C60 C61 -177.7(6)
S4 C59 C60 C61 0.2(7)
C59 C60 C61 C58 -1.8(8)
C59 C60 C61 C62 175.3(6)
C57 C58 C61 C60 -176.0(5)
S4 C58 C61 C60 2.4(6)
C57 C58 C61 C62 6.6(8)
S4 C58 C61 C62 -174.9(4)
C60 C61 C62 C67 175.8(5)
C58 C61 C62 C67 -7.2(8)
C60 C61 C62 C63 -6.9(9)
C58 C61 C62 C63 170.1(5)
C67 C62 C63 C64 2.7(9)
C61 C62 C63 C64 -174.6(6)
C62 C63 C64 C65 -0.2(9)
C63 C64 C65 C66 -0.5(9)
C64 C65 C66 C67 -1.4(8)
C65 C66 C67 C62 3.8(8)
C65 C66 C67 C68 179.6(5)
C63 C62 C67 C66 -4.4(8)
C61 C62 C67 C66 173.0(5)
C63 C62 C67 C68 179.7(5)
C61 C62 C67 C68 -2.9(8)
C58 C57 C68 C47 164.3(5)
C56 C57 C68 C47 -13.3(7)
C58 C57 C68 C67 -15.1(7)
C56 C57 C68 C67 167.3(5)
C50 C47 C68 C57 5.4(7)
S3 C47 C68 C57 -166.2(4)
C50 C47 C68 C67 -175.2(5)
S3 C47 C68 C67 13.2(7)
C66 C67 C68 C57 -161.1(5)
C62 C67 C68 C57 14.6(7)
C66 C67 C68 C47 19.5(8)
C62 C67 C68 C47 -164.8(5)
C49 C48 C69 C74 10.6(8)
S3 C48 C69 C74 -168.3(4)
C49 C48 C69 C70 -170.5(5)
S3 C48 C69 C70 10.6(7)
C74 C69 C70 C71 -1.1(8)
C48 C69 C70 C71 -180.0(5)
C69 C70 C71 C72 0.3(8)
C70 C71 C72 C73 0.1(8)
C70 C71 C72 C75 -179.2(5)
C71 C72 C73 C74 0.4(8)
C75 C72 C73 C74 179.7(5)
C72 C73 C74 C69 -1.2(9)
C70 C69 C74 C73 1.5(8)
C48 C69 C74 C73 -179.6(5)
C73 C72 C75 C76 170.6(5)
C71 C72 C75 C76 -10.1(8)
C72 C75 C76 C77 -177.6(4)
C75 C76 C77 C78 -179.4(4)
C76 C77 C78 C79 179.9(5)
C77 C78 C79 C80 179.3(5)
C60 C59 C81 C86 -24.4(10)
S4 C59 C81 C86 157.8(5)
C60 C59 C81 C82 154.9(6)
S4 C59 C81 C82 -22.9(7)
C86 C81 C82 C83 -2.6(9)
C59 C81 C82 C83 178.1(5)
C81 C82 C83 C84 2.0(9)
C82 C83 C84 C85 -0.1(9)
C82 C83 C84 C87 -179.7(5)
C83 C84 C85 C86 -1.0(9)
C87 C84 C85 C86 178.5(5)
C82 C81 C86 C85 1.4(9)
C59 C81 C86 C85 -179.3(5)
C84 C85 C86 C81 0.4(9)
C85 C84 C87 C88 -146.4(6)
C83 C84 C87 C88 33.1(8)
C84 C87 C88 C89 175.8(5)
C87 C88 C89 C90 -179.3(5)
C88 C89 C90 C91 172.7(5)
C89 C90 C91 C92 67.4(7)
